data_7702628
loop_
_publ_author_name
'R\"ombke, Patric'
'Schier, Annette'
'Schmidbaur, Hubert'

_publ_section_title
;
 Gold(I) organosulfinate and organosulfonate complexes
;
_journal_issue 17
_journal_name_full 'Journal of the Chemical Society, Dalton Transactions'
_journal_page_first 2482
_journal_paper_doi 10.1039/b104001b
_journal_year 2001
_chemical_formula_sum 'C51 H46 Au2 Cl2 O4 P2 S2'
_chemical_formula_weight 1313.77
_space_group_IT_number 2
_space_group_name_Hall '-P 1'
_space_group_name_H-M_alt 'P -1'
_symmetry_cell_setting triclinic
_symmetry_space_group_name_H-M 'P -1'
_atom_sites_solution_hydrogens geom
_atom_sites_solution_primary direct
_atom_sites_solution_secondary difmap
_audit_creation_method SHELXL-97
_cell_angle_alpha 90.213(1)
_cell_angle_beta 91.173(1)
_cell_angle_gamma 101.733(1)
_cell_formula_units_Z 2
_cell_length_a 12.4984(2)
_cell_length_b 13.1225(3)
_cell_length_c 15.9587(3)
_cell_measurement_temperature 143(2)
_cell_volume 2562.08(9)
_computing_cell_refinement 'SCALEPACK (Nonius)'
_computing_data_collection 'XPRESS (Nonius)'
_computing_data_reduction 'DENZO (NONIUS)'
_computing_molecular_graphics SHELXTL-PLUS
_computing_publication_material 'SHELXL-97 (Sheldrick, 1997)'
_computing_structure_refinement 'SHELXL-97 (Sheldrick, 1997)'
_computing_structure_solution 'SHELXS-97 (Sheldrick, 1990)'
_diffrn_ambient_temperature 143(2)
_diffrn_measured_fraction_theta_full 0.921
_diffrn_measured_fraction_theta_max 0.921
_diffrn_measurement_device_type 'Nonius DIP 2020'
_diffrn_measurement_method 'phi rotation'
_diffrn_radiation_monochromator graphite
_diffrn_radiation_source 'fine-focus sealed tube'
_diffrn_radiation_type MoK\a
_diffrn_radiation_wavelength 0.71073
_diffrn_reflns_av_R_equivalents 0.0435
_diffrn_reflns_av_sigmaI/netI 0.0502
_diffrn_reflns_limit_h_max 15
_diffrn_reflns_limit_h_min -15
_diffrn_reflns_limit_k_max 16
_diffrn_reflns_limit_k_min -16
_diffrn_reflns_limit_l_max 19
_diffrn_reflns_limit_l_min -19
_diffrn_reflns_number 37101
_diffrn_reflns_theta_full 26.41
_diffrn_reflns_theta_max 26.41
_diffrn_reflns_theta_min 2.55
_exptl_absorpt_coefficient_mu 6.010
_exptl_absorpt_correction_T_max 0.7532
_exptl_absorpt_correction_T_min 0.2275
_exptl_absorpt_correction_type 'DELABS (Platon)'
_exptl_crystal_colour light-yellow
_exptl_crystal_density_diffrn 1.703
_exptl_crystal_density_method 'not measured'
_exptl_crystal_description plate
_exptl_crystal_F_000 1276
_exptl_crystal_size_max 0.35
_exptl_crystal_size_mid 0.30
_exptl_crystal_size_min 0.05
_refine_diff_density_max 1.172
_refine_diff_density_min -1.198
_refine_diff_density_rms 0.130
_refine_ls_extinction_method none
_refine_ls_goodness_of_fit_ref 1.057
_refine_ls_hydrogen_treatment riding
_refine_ls_matrix_type full
_refine_ls_number_parameters 568
_refine_ls_number_reflns 9698
_refine_ls_number_restraints 0
_refine_ls_restrained_S_all 1.057
_refine_ls_R_factor_all 0.0342
_refine_ls_R_factor_gt 0.0307
_refine_ls_shift/su_max 0.002
_refine_ls_shift/su_mean 0.000
_refine_ls_structure_factor_coef Fsqd
_refine_ls_weighting_details 'calc w=1/[\s^2^(Fo^2^)+(0.0000P)^2^+6.7402P] where P=(Fo^2^+2Fc^2^)/3'
_refine_ls_weighting_scheme calc
_refine_ls_wR_factor_gt 0.0717
_refine_ls_wR_factor_ref 0.0737
_reflns_number_gt 9046
_reflns_number_total 9698
_reflns_threshold_expression >2sigma(I)
_cod_data_source_file b104001b.txt
_cod_data_source_block pat2_(Compound_6)
_cod_original_sg_symbol_H-M P-1
_cod_database_code 7702628

loop_
_symmetry_equiv_pos_as_xyz
'x, y, z'
'-x, -y, -z'

loop_
_atom_site_label
_atom_site_type_symbol
_atom_site_fract_x
_atom_site_fract_y
_atom_site_fract_z
_atom_site_U_iso_or_equiv
_atom_site_adp_type
_atom_site_occupancy
_atom_site_symmetry_multiplicity
_atom_site_calc_flag
_atom_site_refinement_flags
Au1 Au 0.170913(12) 0.694512(12) 0.316788(10) 0.01636(5) Uani 1 1 d .
Au2 Au 0.255179(13) 0.575434(12) 0.185730(10) 0.01558(5) Uani 1 1 d .
S1 S 0.01457(9) 0.68605(9) 0.23707(7) 0.0198(2) Uani 1 1 d .
S2 S 0.32459(9) 0.69213(9) 0.39729(7) 0.0183(2) Uani 1 1 d .
P1 P 0.19510(9) 0.40610(8) 0.22935(7) 0.0144(2) Uani 1 1 d .
P2 P 0.35380(9) 0.70808(8) 0.10751(7) 0.0153(2) Uani 1 1 d .
O1 O 0.0030(3) 0.7876(3) 0.2054(2) 0.0353(9) Uani 1 1 d .
O2 O 0.0055(3) 0.6036(3) 0.1734(2) 0.0307(8) Uani 1 1 d .
O3 O 0.2995(3) 0.6885(3) 0.4868(2) 0.0284(8) Uani 1 1 d .
O4 O 0.3785(3) 0.6103(3) 0.3672(2) 0.0259(7) Uani 1 1 d .
C11 C -0.0995(3) 0.6447(4) 0.3033(3) 0.0185(9) Uani 1 1 d .
C12 C -0.1376(3) 0.5400(4) 0.3158(3) 0.0188(9) Uani 1 1 d .
H12A H -0.1008 0.4905 0.2922 0.023 Uiso 1 1 calc R
C13 C -0.2306(4) 0.5070(4) 0.3632(3) 0.0227(10) Uani 1 1 d .
H13A H -0.2587 0.4346 0.3699 0.027 Uiso 1 1 calc R
C14 C -0.2823(4) 0.5790(4) 0.4006(3) 0.0229(10) Uani 1 1 d .
C15 C -0.2394(4) 0.6843(4) 0.3907(3) 0.0262(10) Uani 1 1 d .
H15A H -0.2728 0.7341 0.4176 0.031 Uiso 1 1 calc R
C16 C -0.1482(4) 0.7181(4) 0.3420(3) 0.0240(10) Uani 1 1 d .
H16A H -0.1197 0.7903 0.3353 0.029 Uiso 1 1 calc R
C17 C -0.3852(4) 0.5429(5) 0.4499(3) 0.0331(12) Uani 1 1 d .
H17A H -0.4030 0.4667 0.4508 0.050 Uiso 1 1 calc R
H17B H -0.4457 0.5689 0.4235 0.050 Uiso 1 1 calc R
H17C H -0.3734 0.5698 0.5075 0.050 Uiso 1 1 calc R
C21 C 0.4221(4) 0.8110(3) 0.3843(3) 0.0205(9) Uani 1 1 d .
C22 C 0.3911(4) 0.9046(4) 0.3962(4) 0.0441(16) Uani 1 1 d .
H22A H 0.3169 0.9067 0.4062 0.053 Uiso 1 1 calc R
C23 C 0.4690(5) 0.9956(4) 0.3935(5) 0.0479(17) Uani 1 1 d .
H23A H 0.4478 1.0601 0.4030 0.058 Uiso 1 1 calc R
C24 C 0.5767(4) 0.9950(4) 0.3773(3) 0.0312(11) Uani 1 1 d .
C25 C 0.6050(4) 0.9006(4) 0.3626(4) 0.0378(13) Uani 1 1 d .
H25A H 0.6786 0.8987 0.3505 0.045 Uiso 1 1 calc R
C26 C 0.5283(4) 0.8084(4) 0.3653(4) 0.0339(12) Uani 1 1 d .
H26A H 0.5489 0.7440 0.3541 0.041 Uiso 1 1 calc R
C27 C 0.6615(5) 1.0957(4) 0.3753(4) 0.0418(14) Uani 1 1 d .
H27A H 0.6265 1.1545 0.3869 0.063 Uiso 1 1 calc R
H27B H 0.6943 1.1039 0.3199 0.063 Uiso 1 1 calc R
H27C H 0.7185 1.0936 0.4180 0.063 Uiso 1 1 calc R
C111 C 0.3177(4) 0.3568(3) 0.2548(3) 0.0198(9) Uani 1 1 d .
C112 C 0.3379(4) 0.3151(4) 0.3323(3) 0.0269(10) Uani 1 1 d .
H11A H 0.2833 0.3050 0.3737 0.032 Uiso 1 1 calc R
C113 C 0.4381(5) 0.2885(4) 0.3488(4) 0.0371(13) Uani 1 1 d .
H11B H 0.4523 0.2608 0.4018 0.045 Uiso 1 1 calc R
C114 C 0.5176(4) 0.3022(4) 0.2882(4) 0.0394(14) Uani 1 1 d .
H11C H 0.5859 0.2837 0.3000 0.047 Uiso 1 1 calc R
C115 C 0.4981(4) 0.3423(4) 0.2113(4) 0.0389(14) Uani 1 1 d .
H11D H 0.5524 0.3505 0.1697 0.047 Uiso 1 1 calc R
C116 C 0.3992(4) 0.3706(4) 0.1947(3) 0.0303(11) Uani 1 1 d .
H11E H 0.3864 0.3998 0.1419 0.036 Uiso 1 1 calc R
C121 C 0.1038(3) 0.3760(3) 0.3167(3) 0.0146(8) Uani 1 1 d .
C122 C 0.0054(4) 0.3030(4) 0.3085(3) 0.0199(9) Uani 1 1 d .
H12B H -0.0131 0.2653 0.2575 0.024 Uiso 1 1 calc R
C123 C -0.0648(4) 0.2861(4) 0.3757(3) 0.0269(11) Uani 1 1 d .
H12C H -0.1327 0.2383 0.3699 0.032 Uiso 1 1 calc R
C124 C -0.0369(4) 0.3382(4) 0.4507(3) 0.0305(11) Uani 1 1 d .
H12D H -0.0847 0.3251 0.4967 0.037 Uiso 1 1 calc R
C125 C 0.0609(4) 0.4096(4) 0.4587(3) 0.0252(10) Uani 1 1 d .
H12E H 0.0798 0.4453 0.5105 0.030 Uiso 1 1 calc R
C126 C 0.1310(4) 0.4294(4) 0.3927(3) 0.0191(9) Uani 1 1 d .
H12F H 0.1976 0.4791 0.3987 0.023 Uiso 1 1 calc R
C131 C 0.1273(3) 0.3254(3) 0.1429(3) 0.0176(9) Uani 1 1 d .
C132 C 0.1272(4) 0.2195(4) 0.1393(3) 0.0249(10) Uani 1 1 d .
H13B H 0.1658 0.1888 0.1809 0.030 Uiso 1 1 calc R
C133 C 0.0709(4) 0.1590(4) 0.0752(3) 0.0308(11) Uani 1 1 d .
H13C H 0.0698 0.0864 0.0730 0.037 Uiso 1 1 calc R
C134 C 0.0161(4) 0.2046(4) 0.0141(3) 0.0350(12) Uani 1 1 d .
H13D H -0.0218 0.1631 -0.0303 0.042 Uiso 1 1 calc R
C135 C 0.0161(4) 0.3099(4) 0.0172(3) 0.0297(11) Uani 1 1 d .
H13E H -0.0212 0.3406 -0.0252 0.036 Uiso 1 1 calc R
C136 C 0.0707(4) 0.3705(4) 0.0823(3) 0.0227(10) Uani 1 1 d .
H13F H 0.0695 0.4426 0.0854 0.027 Uiso 1 1 calc R
C211 C 0.3589(4) 0.8425(3) 0.1378(3) 0.0173(9) Uani 1 1 d .
C212 C 0.2593(4) 0.8724(4) 0.1511(3) 0.0228(10) Uani 1 1 d .
H21A H 0.1928 0.8224 0.1462 0.027 Uiso 1 1 calc R
C213 C 0.2574(4) 0.9741(4) 0.1714(3) 0.0290(11) Uani 1 1 d .
H21B H 0.1895 0.9939 0.1801 0.035 Uiso 1 1 calc R
C214 C 0.3531(5) 1.0473(4) 0.1791(4) 0.0359(12) Uani 1 1 d .
H21C H 0.3512 1.1174 0.1931 0.043 Uiso 1 1 calc R
C215 C 0.4528(5) 1.0181(4) 0.1662(4) 0.0394(14) Uani 1 1 d .
H21D H 0.5192 1.0682 0.1714 0.047 Uiso 1 1 calc R
C216 C 0.4548(4) 0.9161(4) 0.1460(3) 0.0305(11) Uani 1 1 d .
H21E H 0.5229 0.8964 0.1376 0.037 Uiso 1 1 calc R
C221 C 0.3022(3) 0.6996(3) -0.0002(3) 0.0176(9) Uani 1 1 d .
C222 C 0.3069(4) 0.7866(4) -0.0496(3) 0.0218(9) Uani 1 1 d .
H22B H 0.3384 0.8537 -0.0277 0.026 Uiso 1 1 calc R
C223 C 0.2657(4) 0.7760(4) -0.1313(3) 0.0264(10) Uani 1 1 d .
H22C H 0.2690 0.8360 -0.1650 0.032 Uiso 1 1 calc R
C224 C 0.2202(4) 0.6795(4) -0.1640(3) 0.0251(10) Uani 1 1 d .
H22D H 0.1926 0.6730 -0.2201 0.030 Uiso 1 1 calc R
C225 C 0.2146(4) 0.5916(4) -0.1149(3) 0.0269(10) Uani 1 1 d .
H22E H 0.1828 0.5248 -0.1372 0.032 Uiso 1 1 calc R
C226 C 0.2555(4) 0.6014(4) -0.0333(3) 0.0225(10) Uani 1 1 d .
H22F H 0.2519 0.5412 0.0004 0.027 Uiso 1 1 calc R
C231 C 0.4937(4) 0.6903(3) 0.1038(3) 0.0181(9) Uani 1 1 d .
C232 C 0.5376(4) 0.6467(4) 0.1727(3) 0.0218(10) Uani 1 1 d .
H23B H 0.4940 0.6266 0.2202 0.026 Uiso 1 1 calc R
C233 C 0.6448(4) 0.6326(4) 0.1722(3) 0.0288(11) Uani 1 1 d .
H23C H 0.6741 0.6029 0.2194 0.035 Uiso 1 1 calc R
C234 C 0.7087(4) 0.6615(4) 0.1035(3) 0.0279(11) Uani 1 1 d .
H23D H 0.7820 0.6520 0.1035 0.034 Uiso 1 1 calc R
C235 C 0.6658(4) 0.7044(4) 0.0345(3) 0.0312(12) Uani 1 1 d .
H23E H 0.7098 0.7244 -0.0128 0.037 Uiso 1 1 calc R
C236 C 0.5579(4) 0.7183(4) 0.0346(3) 0.0248(10) Uani 1 1 d .
H23F H 0.5284 0.7471 -0.0131 0.030 Uiso 1 1 calc R
C1 C 0.8162(6) 0.9150(5) 0.1640(4) 0.0524(17) Uani 1 1 d .
H1A H 0.8696 0.8711 0.1512 0.063 Uiso 1 1 calc R
H1B H 0.7514 0.8699 0.1886 0.063 Uiso 1 1 calc R
Cl1 Cl 0.77670(15) 0.96945(12) 0.07052(11) 0.0531(4) Uani 1 1 d .
Cl2 Cl 0.87500(16) 1.01217(14) 0.23715(11) 0.0591(4) Uani 1 1 d .

loop_
_atom_site_aniso_label
_atom_site_aniso_U_11
_atom_site_aniso_U_22
_atom_site_aniso_U_33
_atom_site_aniso_U_23
_atom_site_aniso_U_13
_atom_site_aniso_U_12
Au1 0.01138(9) 0.01857(9) 0.01920(9) -0.00189(6) 0.00008(7) 0.00329(6)
Au2 0.01484(9) 0.01397(9) 0.01792(9) 0.00186(6) 0.00403(7) 0.00249(6)
S1 0.0104(5) 0.0296(6) 0.0191(5) 0.0041(4) -0.0005(4) 0.0034(4)
S2 0.0125(5) 0.0194(5) 0.0221(5) 0.0013(4) -0.0021(4) 0.0013(4)
P1 0.0136(5) 0.0132(5) 0.0165(5) 0.0023(4) 0.0031(4) 0.0026(4)
P2 0.0134(5) 0.0164(5) 0.0156(5) 0.0017(4) 0.0015(4) 0.0019(4)
O1 0.0217(18) 0.040(2) 0.046(2) 0.0243(17) 0.0070(17) 0.0097(16)
O2 0.0216(18) 0.048(2) 0.0202(16) -0.0079(15) 0.0031(14) 0.0018(15)
O3 0.0260(18) 0.034(2) 0.0220(16) 0.0030(14) -0.0010(14) -0.0007(15)
O4 0.0185(17) 0.0209(17) 0.0385(19) -0.0004(14) -0.0038(15) 0.0048(13)
C11 0.009(2) 0.028(2) 0.018(2) -0.0002(17) -0.0007(17) 0.0004(17)
C12 0.014(2) 0.025(2) 0.017(2) 0.0003(17) -0.0014(17) 0.0032(17)
C13 0.019(2) 0.024(2) 0.024(2) 0.0042(18) -0.0028(19) 0.0007(18)
C14 0.014(2) 0.037(3) 0.017(2) 0.0033(19) -0.0003(18) 0.0038(19)
C15 0.018(2) 0.034(3) 0.029(2) -0.002(2) -0.001(2) 0.009(2)
C16 0.018(2) 0.024(2) 0.030(2) -0.0028(19) 0.002(2) 0.0042(18)
C17 0.021(3) 0.044(3) 0.034(3) 0.010(2) 0.011(2) 0.004(2)
C21 0.016(2) 0.019(2) 0.026(2) 0.0007(18) -0.0015(19) 0.0015(17)
C22 0.020(3) 0.031(3) 0.083(5) 0.003(3) 0.015(3) 0.007(2)
C23 0.038(3) 0.019(3) 0.088(5) 0.008(3) 0.019(3) 0.007(2)
C24 0.027(3) 0.029(3) 0.034(3) 0.004(2) 0.000(2) -0.002(2)
C25 0.019(3) 0.033(3) 0.060(4) 0.000(3) 0.006(3) 0.002(2)
C26 0.023(3) 0.029(3) 0.049(3) -0.005(2) 0.003(2) 0.003(2)
C27 0.034(3) 0.028(3) 0.059(4) 0.008(3) 0.001(3) -0.006(2)
C111 0.015(2) 0.017(2) 0.027(2) -0.0003(17) -0.0002(18) 0.0023(17)
C112 0.025(3) 0.025(3) 0.034(3) -0.001(2) -0.003(2) 0.011(2)
C113 0.043(3) 0.033(3) 0.041(3) 0.000(2) -0.015(3) 0.021(3)
C114 0.016(2) 0.036(3) 0.068(4) -0.010(3) -0.013(3) 0.012(2)
C115 0.018(3) 0.033(3) 0.068(4) 0.004(3) 0.009(3) 0.009(2)
C116 0.024(3) 0.028(3) 0.041(3) 0.009(2) 0.006(2) 0.009(2)
C121 0.012(2) 0.013(2) 0.020(2) 0.0023(16) -0.0007(17) 0.0062(16)
C122 0.018(2) 0.024(2) 0.017(2) 0.0002(17) 0.0024(18) 0.0005(18)
C123 0.013(2) 0.031(3) 0.033(3) 0.005(2) 0.002(2) -0.0050(19)
C124 0.028(3) 0.043(3) 0.022(2) 0.006(2) 0.011(2) 0.012(2)
C125 0.023(2) 0.034(3) 0.019(2) -0.0014(19) 0.001(2) 0.008(2)
C126 0.017(2) 0.022(2) 0.019(2) -0.0001(17) -0.0021(18) 0.0040(17)
C131 0.018(2) 0.019(2) 0.0145(19) 0.0003(16) 0.0049(17) 0.0003(17)
C132 0.024(2) 0.027(3) 0.024(2) -0.0026(19) 0.001(2) 0.0037(19)
C133 0.039(3) 0.022(3) 0.031(3) -0.005(2) 0.005(2) 0.006(2)
C134 0.034(3) 0.040(3) 0.027(3) -0.012(2) 0.003(2) -0.002(2)
C135 0.026(3) 0.041(3) 0.021(2) 0.001(2) -0.004(2) 0.005(2)
C136 0.020(2) 0.026(3) 0.023(2) 0.0068(19) 0.0025(19) 0.0057(19)
C211 0.021(2) 0.015(2) 0.0153(19) 0.0024(16) 0.0012(18) 0.0030(17)
C212 0.021(2) 0.021(2) 0.026(2) 0.0027(18) 0.007(2) 0.0046(18)
C213 0.029(3) 0.025(3) 0.036(3) -0.002(2) 0.004(2) 0.009(2)
C214 0.041(3) 0.024(3) 0.044(3) -0.004(2) -0.003(3) 0.011(2)
C215 0.028(3) 0.026(3) 0.059(4) -0.010(3) -0.002(3) -0.007(2)
C216 0.021(2) 0.026(3) 0.043(3) -0.003(2) -0.002(2) 0.003(2)
C221 0.016(2) 0.021(2) 0.0158(19) -0.0019(16) 0.0026(17) 0.0024(17)
C222 0.026(2) 0.018(2) 0.020(2) 0.0003(17) -0.0003(19) 0.0015(18)
C223 0.030(3) 0.029(3) 0.022(2) 0.0034(19) -0.003(2) 0.010(2)
C224 0.022(2) 0.033(3) 0.021(2) -0.0054(19) -0.005(2) 0.009(2)
C225 0.025(3) 0.026(3) 0.027(2) -0.008(2) -0.005(2) 0.002(2)
C226 0.022(2) 0.023(2) 0.022(2) 0.0040(18) -0.0033(19) 0.0057(19)
C231 0.016(2) 0.018(2) 0.020(2) -0.0021(17) 0.0013(18) 0.0006(16)
C232 0.021(2) 0.025(2) 0.020(2) 0.0050(18) 0.0029(19) 0.0049(19)
C233 0.023(3) 0.032(3) 0.033(3) 0.005(2) -0.004(2) 0.009(2)
C234 0.014(2) 0.033(3) 0.037(3) -0.008(2) -0.001(2) 0.0048(19)
C235 0.024(3) 0.042(3) 0.028(2) 0.002(2) 0.011(2) 0.007(2)
C236 0.022(2) 0.032(3) 0.021(2) 0.0055(19) 0.003(2) 0.006(2)
C1 0.059(4) 0.037(4) 0.064(4) -0.002(3) -0.011(4) 0.017(3)
Cl1 0.0670(11) 0.0371(8) 0.0599(9) -0.0061(7) -0.0066(8) 0.0226(8)
Cl2 0.0699(12) 0.0472(10) 0.0592(10) -0.0015(8) -0.0062(9) 0.0106(8)

loop_
_atom_type_symbol
_atom_type_description
_atom_type_scat_dispersion_real
_atom_type_scat_dispersion_imag
_atom_type_scat_source
C C 0.0033 0.0016 'International Tables Vol C Tables 4.2.6.8 and 6.1.1.4'
H H 0.0000 0.0000 'International Tables Vol C Tables 4.2.6.8 and 6.1.1.4'
O O 0.0106 0.0060 'International Tables Vol C Tables 4.2.6.8 and 6.1.1.4'
S S 0.1246 0.1234 'International Tables Vol C Tables 4.2.6.8 and 6.1.1.4'
Au Au -2.0133 8.8022 'International Tables Vol C Tables 4.2.6.8 and 6.1.1.4'
P P 0.1023 0.0942 'International Tables Vol C Tables 4.2.6.8 and 6.1.1.4'
Cl Cl 0.1484 0.1585 'International Tables Vol C Tables 4.2.6.8 and 6.1.1.4'

loop_
_geom_angle_atom_site_label_1
_geom_angle_atom_site_label_2
_geom_angle_atom_site_label_3
_geom_angle
S1 Au1 S2 176.50(4)
S1 Au1 Au2 89.03(3)
S2 Au1 Au2 89.46(3)
P2 Au2 P1 156.66(4)
P2 Au2 Au1 100.99(3)
P1 Au2 Au1 101.90(3)
O1 S1 O2 115.2(2)
O1 S1 C11 105.5(2)
O2 S1 C11 105.0(2)
O1 S1 Au1 112.60(17)
O2 S1 Au1 110.02(15)
C11 S1 Au1 107.84(15)
O4 S2 O3 115.5(2)
O4 S2 C21 105.2(2)
O3 S2 C21 105.2(2)
O4 S2 Au1 109.86(15)
O3 S2 Au1 110.95(15)
C21 S2 Au1 109.85(16)
C121 P1 C111 107.3(2)
C121 P1 C131 105.04(19)
C111 P1 C131 105.9(2)
C121 P1 Au2 121.32(14)
C111 P1 Au2 105.92(15)
C131 P1 Au2 110.36(14)
C231 P2 C211 107.1(2)
C231 P2 C221 106.40(19)
C211 P2 C221 104.3(2)
C231 P2 Au2 108.24(15)
C211 P2 Au2 119.73(14)
C221 P2 Au2 110.26(14)
C12 C11 C16 120.7(4)
C12 C11 S1 119.3(3)
C16 C11 S1 119.9(4)
C11 C12 C13 119.6(4)
C11 C12 H12A 120.2
C13 C12 H12A 120.2
C14 C13 C12 120.5(4)
C14 C13 H13A 119.8
C12 C13 H13A 119.8
C15 C14 C13 118.9(4)
C15 C14 C17 120.7(4)
C13 C14 C17 120.4(5)
C14 C15 C16 121.1(4)
C14 C15 H15A 119.5
C16 C15 H15A 119.5
C11 C16 C15 119.1(4)
C11 C16 H16A 120.5
C15 C16 H16A 120.5
C14 C17 H17A 109.5
C14 C17 H17B 109.5
H17A C17 H17B 109.5
C14 C17 H17C 109.5
H17A C17 H17C 109.5
H17B C17 H17C 109.5
C26 C21 C22 120.3(5)
C26 C21 S2 120.0(4)
C22 C21 S2 119.6(4)
C21 C22 C23 119.3(5)
C21 C22 H22A 120.4
C23 C22 H22A 120.4
C24 C23 C22 121.6(5)
C24 C23 H23A 119.2
C22 C23 H23A 119.2
C25 C24 C23 118.1(5)
C25 C24 C27 121.0(5)
C23 C24 C27 120.9(5)
C24 C25 C26 121.3(5)
C24 C25 H25A 119.3
C26 C25 H25A 119.3
C21 C26 C25 119.3(5)
C21 C26 H26A 120.3
C25 C26 H26A 120.3
C24 C27 H27A 109.5
C24 C27 H27B 109.5
H27A C27 H27B 109.5
C24 C27 H27C 109.5
H27A C27 H27C 109.5
H27B C27 H27C 109.5
C112 C111 C116 119.1(4)
C112 C111 P1 123.8(3)
C116 C111 P1 116.8(4)
C113 C112 C111 119.8(5)
C113 C112 H11A 120.1
C111 C112 H11A 120.1
C114 C113 C112 120.3(5)
C114 C113 H11B 119.9
C112 C113 H11B 119.9
C115 C114 C113 120.4(5)
C115 C114 H11C 119.8
C113 C114 H11C 119.8
C114 C115 C116 119.7(5)
C114 C115 H11D 120.1
C116 C115 H11D 120.1
C115 C116 C111 120.7(5)
C115 C116 H11E 119.7
C111 C116 H11E 119.7
C126 C121 C122 119.7(4)
C126 C121 P1 119.1(3)
C122 C121 P1 121.2(3)
C123 C122 C121 119.3(4)
C123 C122 H12B 120.3
C121 C122 H12B 120.3
C124 C123 C122 120.6(4)
C124 C123 H12C 119.7
C122 C123 H12C 119.7
C123 C124 C125 119.8(4)
C123 C124 H12D 120.1
C125 C124 H12D 120.1
C126 C125 C124 120.8(4)
C126 C125 H12E 119.6
C124 C125 H12E 119.6
C125 C126 C121 119.7(4)
C125 C126 H12F 120.2
C121 C126 H12F 120.2
C136 C131 C132 120.2(4)
C136 C131 P1 118.8(3)
C132 C131 P1 120.9(3)
C133 C132 C131 119.9(5)
C133 C132 H13B 120.1
C131 C132 H13B 120.1
C132 C133 C134 119.7(5)
C132 C133 H13C 120.1
C134 C133 H13C 120.1
C135 C134 C133 120.7(5)
C135 C134 H13D 119.7
C133 C134 H13D 119.7
C134 C135 C136 119.8(5)
C134 C135 H13E 120.1
C136 C135 H13E 120.1
C135 C136 C131 119.7(5)
C135 C136 H13F 120.1
C131 C136 H13F 120.1
C216 C211 C212 119.0(4)
C216 C211 P2 123.6(4)
C212 C211 P2 117.3(3)
C213 C212 C211 120.2(4)
C213 C212 H21A 119.9
C211 C212 H21A 119.9
C214 C213 C212 120.6(5)
C214 C213 H21B 119.7
C212 C213 H21B 119.7
C213 C214 C215 119.6(5)
C213 C214 H21C 120.2
C215 C214 H21C 120.2
C216 C215 C214 119.9(5)
C216 C215 H21D 120.1
C214 C215 H21D 120.1
C215 C216 C211 120.7(5)
C215 C216 H21E 119.6
C211 C216 H21E 119.6
C222 C221 C226 119.4(4)
C222 C221 P2 122.3(3)
C226 C221 P2 118.3(3)
C221 C222 C223 120.0(4)
C221 C222 H22B 120.0
C223 C222 H22B 120.0
C224 C223 C222 120.7(5)
C224 C223 H22C 119.6
C222 C223 H22C 119.6
C223 C224 C225 119.8(4)
C223 C224 H22D 120.1
C225 C224 H22D 120.1
C226 C225 C224 119.9(4)
C226 C225 H22E 120.1
C224 C225 H22E 120.1
C225 C226 C221 120.2(4)
C225 C226 H22F 119.9
C221 C226 H22F 119.9
C236 C231 C232 119.2(4)
C236 C231 P2 121.9(3)
C232 C231 P2 118.8(3)
C233 C232 C231 120.4(4)
C233 C232 H23B 119.8
C231 C232 H23B 119.8
C234 C233 C232 120.2(4)
C234 C233 H23C 119.9
C232 C233 H23C 119.9
C233 C234 C235 119.9(4)
C233 C234 H23D 120.0
C235 C234 H23D 120.0
C234 C235 C236 120.1(4)
C234 C235 H23E 120.0
C236 C235 H23E 120.0
C231 C236 C235 120.2(4)
C231 C236 H23F 119.9
C235 C236 H23F 119.9
Cl1 C1 Cl2 111.4(4)
Cl1 C1 H1A 109.3
Cl2 C1 H1A 109.3
Cl1 C1 H1B 109.3
Cl2 C1 H1B 109.3
H1A C1 H1B 108.0

loop_
_geom_bond_atom_site_label_1
_geom_bond_atom_site_label_2
_geom_bond_distance
Au1 S1 2.2930(11)
Au1 S2 2.2945(11)
Au1 Au2 2.9429(2)
Au2 P2 2.3052(10)
Au2 P1 2.3110(11)
S1 O1 1.460(4)
S1 O2 1.468(4)
S1 C11 1.788(4)
S2 O4 1.464(3)
S2 O3 1.467(3)
S2 C21 1.789(5)
P1 C121 1.813(4)
P1 C111 1.820(5)
P1 C131 1.822(4)
P2 C231 1.813(4)
P2 C211 1.815(4)
P2 C221 1.818(4)
C11 C12 1.376(6)
C11 C16 1.389(6)
C12 C13 1.394(6)
C12 H12A 0.9500
C13 C14 1.389(7)
C13 H13A 0.9500
C14 C15 1.388(7)
C14 C17 1.514(6)
C15 C16 1.389(6)
C15 H15A 0.9500
C16 H16A 0.9500
C17 H17A 0.9800
C17 H17B 0.9800
C17 H17C 0.9800
C21 C26 1.375(6)
C21 C22 1.375(7)
C22 C23 1.379(8)
C22 H22A 0.9500
C23 C24 1.377(7)
C23 H23A 0.9500
C24 C25 1.377(8)
C24 C27 1.517(7)
C25 C26 1.383(7)
C25 H25A 0.9500
C26 H26A 0.9500
C27 H27A 0.9800
C27 H27B 0.9800
C27 H27C 0.9800
C111 C112 1.393(7)
C111 C116 1.399(6)
C112 C113 1.387(7)
C112 H11A 0.9500
C113 C114 1.386(8)
C113 H11B 0.9500
C114 C115 1.374(9)
C114 H11C 0.9500
C115 C116 1.383(7)
C115 H11D 0.9500
C116 H11E 0.9500
C121 C126 1.399(6)
C121 C122 1.400(6)
C122 C123 1.389(6)
C122 H12B 0.9500
C123 C124 1.378(7)
C123 H12C 0.9500
C124 C125 1.384(7)
C124 H12D 0.9500
C125 C126 1.376(6)
C125 H12E 0.9500
C126 H12F 0.9500
C131 C136 1.389(6)
C131 C132 1.391(6)
C132 C133 1.382(7)
C132 H13B 0.9500
C133 C134 1.386(8)
C133 H13C 0.9500
C134 C135 1.382(8)
C134 H13D 0.9500
C135 C136 1.387(7)
C135 H13E 0.9500
C136 H13F 0.9500
C211 C216 1.382(6)
C211 C212 1.399(6)
C212 C213 1.378(7)
C212 H21A 0.9500
C213 C214 1.376(7)
C213 H21B 0.9500
C214 C215 1.396(8)
C214 H21C 0.9500
C215 C216 1.380(7)
C215 H21D 0.9500
C216 H21E 0.9500
C221 C222 1.382(6)
C221 C226 1.399(6)
C222 C223 1.388(6)
C222 H22B 0.9500
C223 C224 1.375(7)
C223 H22C 0.9500
C224 C225 1.388(7)
C224 H22D 0.9500
C225 C226 1.386(6)
C225 H22E 0.9500
C226 H22F 0.9500
C231 C236 1.385(6)
C231 C232 1.394(6)
C232 C233 1.389(7)
C232 H23B 0.9500
C233 C234 1.378(7)
C233 H23C 0.9500
C234 C235 1.386(7)
C234 H23D 0.9500
C235 C236 1.398(7)
C235 H23E 0.9500
C236 H23F 0.9500
C1 Cl1 1.760(7)
C1 Cl2 1.761(7)
C1 H1A 0.9900
C1 H1B 0.9900

loop_
_geom_torsion_atom_site_label_1
_geom_torsion_atom_site_label_2
_geom_torsion_atom_site_label_3
_geom_torsion_atom_site_label_4
_geom_torsion
S1 Au1 Au2 P2 93.55(4)
S2 Au1 Au2 P2 -89.60(4)
S1 Au1 Au2 P1 -91.02(4)
S2 Au1 Au2 P1 85.83(4)
S2 Au1 S1 O1 -177.0(6)
Au2 Au1 S1 O1 -112.60(16)
S2 Au1 S1 O2 -47.0(6)
Au2 Au1 S1 O2 17.44(15)
S2 Au1 S1 C11 67.0(6)
Au2 Au1 S1 C11 131.40(16)
S1 Au1 S2 O4 46.3(6)
Au2 Au1 S2 O4 -18.06(15)
S1 Au1 S2 O3 -82.6(6)
Au2 Au1 S2 O3 -147.00(16)
S1 Au1 S2 C21 161.5(6)
Au2 Au1 S2 C21 97.14(16)
P2 Au2 P1 C121 175.78(17)
Au1 Au2 P1 C121 7.17(17)
P2 Au2 P1 C111 53.34(19)
Au1 Au2 P1 C111 -115.27(15)
P2 Au2 P1 C131 -60.85(18)
Au1 Au2 P1 C131 130.54(15)
P1 Au2 P2 C231 -45.88(19)
Au1 Au2 P2 C231 122.77(15)
P1 Au2 P2 C211 -168.92(18)
Au1 Au2 P2 C211 -0.27(17)
P1 Au2 P2 C221 70.14(19)
Au1 Au2 P2 C221 -121.22(15)
O1 S1 C11 C12 154.0(4)
O2 S1 C11 C12 31.9(4)
Au1 S1 C11 C12 -85.4(4)
O1 S1 C11 C16 -26.3(4)
O2 S1 C11 C16 -148.5(4)
Au1 S1 C11 C16 94.2(4)
C16 C11 C12 C13 4.3(7)
S1 C11 C12 C13 -176.1(3)
C11 C12 C13 C14 -2.5(7)
C12 C13 C14 C15 -0.6(7)
C12 C13 C14 C17 178.2(4)
C13 C14 C15 C16 2.1(7)
C17 C14 C15 C16 -176.7(5)
C12 C11 C16 C15 -2.8(7)
S1 C11 C16 C15 177.6(4)
C14 C15 C16 C11 -0.4(7)
O4 S2 C21 C26 -11.0(5)
O3 S2 C21 C26 111.3(4)
Au1 S2 C21 C26 -129.2(4)
O4 S2 C21 C22 171.1(5)
O3 S2 C21 C22 -66.5(5)
Au1 S2 C21 C22 53.0(5)
C26 C21 C22 C23 -3.6(10)
S2 C21 C22 C23 174.3(5)
C21 C22 C23 C24 1.4(11)
C22 C23 C24 C25 0.8(10)
C22 C23 C24 C27 -179.4(6)
C23 C24 C25 C26 -1.0(9)
C27 C24 C25 C26 179.2(6)
C22 C21 C26 C25 3.4(9)
S2 C21 C26 C25 -174.4(4)
C24 C25 C26 C21 -1.1(9)
C121 P1 C111 C112 -6.6(5)
C131 P1 C111 C112 -118.4(4)
Au2 P1 C111 C112 124.4(4)
C121 P1 C111 C116 179.1(4)
C131 P1 C111 C116 67.3(4)
Au2 P1 C111 C116 -49.9(4)
C116 C111 C112 C113 0.3(7)
P1 C111 C112 C113 -173.9(4)
C111 C112 C113 C114 -0.7(8)
C112 C113 C114 C115 0.0(9)
C113 C114 C115 C116 1.0(9)
C114 C115 C116 C111 -1.4(8)
C112 C111 C116 C115 0.8(8)
P1 C111 C116 C115 175.3(4)
C111 P1 C121 C126 70.2(4)
C131 P1 C121 C126 -177.4(3)
Au2 P1 C121 C126 -51.5(4)
C111 P1 C121 C122 -111.7(4)
C131 P1 C121 C122 0.7(4)
Au2 P1 C121 C122 126.5(3)
C126 C121 C122 C123 1.3(7)
P1 C121 C122 C123 -176.7(4)
C121 C122 C123 C124 -2.0(7)
C122 C123 C124 C125 1.4(8)
C123 C124 C125 C126 0.0(8)
C124 C125 C126 C121 -0.6(7)
C122 C121 C126 C125 0.0(6)
P1 C121 C126 C125 178.1(3)
C121 P1 C131 C136 100.5(3)
C111 P1 C131 C136 -146.1(3)
Au2 P1 C131 C136 -31.9(4)
C121 P1 C131 C132 -76.4(4)
C111 P1 C131 C132 37.0(4)
Au2 P1 C131 C132 151.2(3)
C136 C131 C132 C133 0.1(7)
P1 C131 C132 C133 177.0(4)
C131 C132 C133 C134 0.9(7)
C132 C133 C134 C135 -0.7(8)
C133 C134 C135 C136 -0.5(8)
C134 C135 C136 C131 1.5(7)
C132 C131 C136 C135 -1.4(6)
P1 C131 C136 C135 -178.3(3)
C231 P2 C211 C216 6.6(5)
C221 P2 C211 C216 -105.9(4)
Au2 P2 C211 C216 130.2(4)
C231 P2 C211 C212 -175.2(3)
C221 P2 C211 C212 72.3(4)
Au2 P2 C211 C212 -51.6(4)
C216 C211 C212 C213 0.6(7)
P2 C211 C212 C213 -177.7(4)
C211 C212 C213 C214 -0.3(7)
C212 C213 C214 C215 0.0(8)
C213 C214 C215 C216 -0.1(9)
C214 C215 C216 C211 0.4(9)
C212 C211 C216 C215 -0.6(8)
P2 C211 C216 C215 177.5(4)
C231 P2 C221 C222 -93.2(4)
C211 P2 C221 C222 19.8(4)
Au2 P2 C221 C222 149.6(3)
C231 P2 C221 C226 87.3(4)
C211 P2 C221 C226 -159.6(3)
Au2 P2 C221 C226 -29.8(4)
C226 C221 C222 C223 -0.1(7)
P2 C221 C222 C223 -179.5(3)
C221 C222 C223 C224 -0.1(7)
C222 C223 C224 C225 0.4(7)
C223 C224 C225 C226 -0.4(7)
C224 C225 C226 C221 0.1(7)
C222 C221 C226 C225 0.1(7)
P2 C221 C226 C225 179.6(4)
C211 P2 C231 C236 -82.5(4)
C221 P2 C231 C236 28.6(4)
Au2 P2 C231 C236 147.1(4)
C211 P2 C231 C232 97.7(4)
C221 P2 C231 C232 -151.2(4)
Au2 P2 C231 C232 -32.7(4)
C236 C231 C232 C233 0.7(7)
P2 C231 C232 C233 -179.6(4)
C231 C232 C233 C234 -0.1(7)
C232 C233 C234 C235 -0.2(8)
C233 C234 C235 C236 -0.1(8)
C232 C231 C236 C235 -1.0(7)
P2 C231 C236 C235 179.3(4)
C234 C235 C236 C231 0.7(8)
